data_4127501
loop_
_publ_author_name
'Fan, Jie'
'Liao, Ge'
'Kindinger, Florian'
'Ludwig-Radtke, Lena'
'Yin, Wen-Bing'
'Li, Shu-Ming'

_publ_section_title
;
 Peniphenone and Penilactone Formation in Penicillium crustosum via
 1,4-Michael Additions of ortho-Quinone Methide from Hydroxyclavatol to
 \g-Butyrolactones from Crustosic Acid.
;
_journal_issue 10
_journal_name_full 'Journal of the American Chemical Society'
_journal_page_first 4225
_journal_page_last 4229
_journal_paper_doi 10.1021/jacs.9b00110
_journal_volume 141
_journal_year 2019
_chemical_formula_sum 'C10 H12 O4'
_chemical_formula_weight 196.20
_space_group_crystal_system triclinic
_space_group_IT_number 2
_space_group_name_Hall '-P 1'
_space_group_name_H-M_alt 'P -1'
_symmetry_space_group_name_Hall '-P 1'
_symmetry_space_group_name_H-M 'P -1'
_atom_sites_solution_hydrogens geom
_audit_creation_method SHELXL-2018/1
_cell_angle_alpha 77.750(5)
_cell_angle_beta 69.610(4)
_cell_angle_gamma 66.847(5)
_cell_formula_units_Z 2
_cell_length_a 7.7553(9)
_cell_length_b 8.2119(10)
_cell_length_c 8.3575(10)
_cell_measurement_temperature 113(2)
_cell_volume 456.97(10)
_computing_structure_refinement 'SHELXL-2018/1 (Sheldrick, 2018)'
_diffrn_ambient_temperature 113(2)
_diffrn_measured_fraction_theta_full 0.926
_diffrn_measured_fraction_theta_max 0.926
_diffrn_radiation_type CuK\a
_diffrn_radiation_wavelength 1.54178
_diffrn_reflns_av_R_equivalents 0.0585
_diffrn_reflns_av_unetI/netI 0.0557
_diffrn_reflns_Laue_measured_fraction_full 0.926
_diffrn_reflns_Laue_measured_fraction_max 0.926
_diffrn_reflns_limit_h_max 9
_diffrn_reflns_limit_h_min -8
_diffrn_reflns_limit_k_max 9
_diffrn_reflns_limit_k_min -9
_diffrn_reflns_limit_l_max 9
_diffrn_reflns_limit_l_min -9
_diffrn_reflns_number 3969
_diffrn_reflns_point_group_measured_fraction_full 0.926
_diffrn_reflns_point_group_measured_fraction_max 0.926
_diffrn_reflns_theta_full 64.115
_diffrn_reflns_theta_max 64.115
_diffrn_reflns_theta_min 5.669
_exptl_absorpt_coefficient_mu 0.929
_exptl_crystal_density_diffrn 1.426
_exptl_crystal_F_000 208
_exptl_crystal_size_max 0.900
_exptl_crystal_size_mid 0.500
_exptl_crystal_size_min 0.200
_refine_diff_density_max 0.391
_refine_diff_density_min -0.328
_refine_diff_density_rms 0.085
_refine_ls_extinction_coef 0.044(8)
_refine_ls_extinction_expression Fc^*^=kFc[1+0.001xFc^2^\l^3^/sin(2\q)]^-1/4^
_refine_ls_extinction_method 'SHELXL-2018/1 (Sheldrick 2018)'
_refine_ls_goodness_of_fit_ref 1.589
_refine_ls_hydrogen_treatment mixed
_refine_ls_matrix_type full
_refine_ls_number_parameters 134
_refine_ls_number_reflns 1409
_refine_ls_number_restraints 8
_refine_ls_restrained_S_all 1.589
_refine_ls_R_factor_all 0.0542
_refine_ls_R_factor_gt 0.0535
_refine_ls_shift/su_max 0.000
_refine_ls_shift/su_mean 0.000
_refine_ls_structure_factor_coef Fsqd
_refine_ls_weighting_details 'w=1/[\s^2^(Fo^2^)+(0.1000P)^2^] where P=(Fo^2^+2Fc^2^)/3'
_refine_ls_weighting_scheme calc
_refine_ls_wR_factor_gt 0.1801
_refine_ls_wR_factor_ref 0.1834
_reflns_Friedel_coverage 0.000
_reflns_number_gt 1368
_reflns_number_total 1409
_reflns_threshold_expression 'I > 2\s(I)'
_cod_data_source_file ja9b00110_si_002.cif
_cod_data_source_block li28
_cod_database_code 4127501
_shelx_shelxl_version_number 2018/1
_shelx_space_group_comment
;
The symmetry employed for this shelxl refinement is uniquely defined
by the following loop, which should always be used as a source of
symmetry information in preference to the above space-group names.
They are only intended as comments.
;
_shelx_estimated_absorpt_t_min 0.489
_shelx_estimated_absorpt_t_max 0.836

loop_
_space_group_symop_operation_xyz
'x, y, z'
'-x, -y, -z'

loop_
_atom_site_label
_atom_site_type_symbol
_atom_site_fract_x
_atom_site_fract_y
_atom_site_fract_z
_atom_site_U_iso_or_equiv
_atom_site_adp_type
_atom_site_occupancy
_atom_site_site_symmetry_order
_atom_site_calc_flag
_atom_site_refinement_flags_posn
_atom_site_refinement_flags_adp
C6' C 0.1693(2) 0.4453(2) 0.17643(17) 0.0151(5) Uani 1 1 d . .
H6' H 0.070318 0.462103 0.283789 0.025(4) Uiso 1 1 calc R .
O4' O 0.25698(14) 0.67787(13) -0.24006(11) 0.0184(4) Uani 1 1 d . .
H13 H 0.350120 0.652408 -0.330605 0.045(6) Uiso 1 1 calc R .
O2' O 0.63910(14) 0.11486(13) -0.02954(12) 0.0167(4) Uani 1 1 d . .
H12 H 0.640249 0.050016 0.062775 0.063(7) Uiso 1 1 calc R .
O8' O 0.52767(14) 0.31450(13) -0.42965(10) 0.0199(4) Uani 1 1 d . .
H11 H 0.524508 0.210970 -0.402410 0.028(5) Uiso 1 1 calc R .
O2 O 0.49941(14) 0.00982(13) 0.28422(11) 0.0178(4) Uani 1 1 d . .
C7' C -0.0235(2) 0.7502(2) 0.07026(18) 0.0190(5) Uani 1 1 d . .
H7 H -0.125321 0.738836 0.177083 0.028 Uiso 1 1 calc R U
H1 H -0.077505 0.779851 -0.026492 0.028 Uiso 1 1 calc R U
H8 H 0.021246 0.844711 0.075304 0.028 Uiso 1 1 calc R U
C5' C 0.1470(2) 0.5770(2) 0.04702(19) 0.0153(5) Uani 1 1 d . .
C1' C 0.3319(2) 0.2851(2) 0.15896(17) 0.0138(5) Uani 1 1 d . .
C2 C 0.3489(2) 0.1448(2) 0.29629(18) 0.0163(5) Uani 1 1 d . .
C1 C 0.1784(2) 0.1575(2) 0.45766(18) 0.0272(5) Uani 1 1 d . .
H2 H 0.212114 0.050502 0.535618 0.041 Uiso 1 1 calc R U
H6 H 0.062508 0.167925 0.428175 0.041 Uiso 1 1 calc R U
H5 H 0.149969 0.262422 0.513743 0.041 Uiso 1 1 calc R U
C4' C 0.2916(2) 0.5457(2) -0.11553(18) 0.0152(5) Uani 1 1 d . .
C2' C 0.4774(2) 0.26187(19) -0.00240(18) 0.0141(5) Uani 1 1 d . .
C3' C 0.4543(2) 0.39016(19) -0.14091(17) 0.0143(5) Uani 1 1 d . .
C8' C 0.6037(2) 0.3560(2) -0.31452(17) 0.0171(5) Uani 1 1 d . .
H3 H 0.640702 0.462564 -0.363747 0.021 Uiso 1 1 calc R U
H4 H 0.723215 0.255715 -0.301806 0.021 Uiso 1 1 calc R U

loop_
_atom_site_aniso_label
_atom_site_aniso_U_11
_atom_site_aniso_U_22
_atom_site_aniso_U_33
_atom_site_aniso_U_23
_atom_site_aniso_U_13
_atom_site_aniso_U_12
C6' 0.0115(9) 0.0189(9) 0.0159(8) -0.0061(6) -0.0027(6) -0.0054(7)
O4' 0.0171(7) 0.0158(7) 0.0168(7) 0.0003(5) -0.0050(4) -0.0009(5)
O2' 0.0122(7) 0.0142(7) 0.0177(7) -0.0026(4) -0.0032(4) 0.0012(5)
O8' 0.0278(7) 0.0145(7) 0.0152(6) -0.0007(4) -0.0058(5) -0.0060(5)
O2 0.0170(7) 0.0142(7) 0.0196(7) -0.0012(5) -0.0067(5) -0.0019(5)
C7' 0.0131(9) 0.0192(9) 0.0214(8) -0.0053(6) -0.0049(6) -0.0008(7)
C5' 0.0104(8) 0.0151(9) 0.0201(8) -0.0061(6) -0.0052(6) -0.0011(6)
C1' 0.0121(9) 0.0131(9) 0.0167(8) -0.0033(6) -0.0057(6) -0.0026(7)
C2 0.0176(9) 0.0153(8) 0.0178(8) -0.0039(6) -0.0062(6) -0.0054(7)
C1 0.0242(9) 0.0239(10) 0.0182(9) 0.0022(6) 0.0005(6) -0.0009(7)
C4' 0.0137(9) 0.0148(9) 0.0189(8) -0.0022(6) -0.0067(6) -0.0048(6)
C2' 0.0122(9) 0.0122(9) 0.0190(8) -0.0040(6) -0.0062(6) -0.0027(7)
C3' 0.0118(9) 0.0161(9) 0.0162(9) -0.0031(6) -0.0051(6) -0.0044(7)
C8' 0.0150(9) 0.0167(8) 0.0160(8) -0.0024(6) -0.0028(6) -0.0028(6)

loop_
_atom_type_symbol
_atom_type_description
_atom_type_scat_dispersion_real
_atom_type_scat_dispersion_imag
_atom_type_scat_source
C C 0.0181 0.0091 'International Tables Vol C Tables 4.2.6.8 and 6.1.1.4'
H H 0.0000 0.0000 'International Tables Vol C Tables 4.2.6.8 and 6.1.1.4'
O O 0.0492 0.0322 'International Tables Vol C Tables 4.2.6.8 and 6.1.1.4'

loop_
_geom_angle_atom_site_label_1
_geom_angle_atom_site_label_2
_geom_angle_atom_site_label_3
_geom_angle
C5' C6' C1' 123.28(12)
C5' C6' H6' 118.4
C1' C6' H6' 118.4
C4' O4' H13 109.5
C2' O2' H12 109.5
C8' O8' H11 109.5
C5' C7' H7 109.5
C5' C7' H1 109.5
H7 C7' H1 109.5
C5' C7' H8 109.5
H7 C7' H8 109.5
H1 C7' H8 109.5
C6' C5' C4' 117.58(14)
C6' C5' C7' 122.50(12)
C4' C5' C7' 119.92(14)
C6' C1' C2' 117.56(13)
C6' C1' C2 122.25(12)
C2' C1' C2 120.14(14)
O2 C2 C1' 121.74(12)
O2 C2 C1 118.42(13)
C1' C2 C1 119.81(13)
C2 C1 H2 109.5
C2 C1 H6 109.5
H2 C1 H6 109.5
C2 C1 H5 109.5
H2 C1 H5 109.5
H6 C1 H5 109.5
O4' C4' C3' 123.55(12)
O4' C4' C5' 114.73(13)
C3' C4' C5' 121.71(13)
O2' C2' C3' 117.69(12)
O2' C2' C1' 121.57(13)
C3' C2' C1' 120.71(14)
C4' C3' C2' 119.00(13)
C4' C3' C8' 121.34(12)
C2' C3' C8' 119.65(13)
O8' C8' C3' 111.32(10)
O8' C8' H3 109.4
C3' C8' H3 109.4
O8' C8' H4 109.4
C3' C8' H4 109.4
H3 C8' H4 108.0

loop_
_geom_bond_atom_site_label_1
_geom_bond_atom_site_label_2
_geom_bond_distance
C6' C5' 1.362(2)
C6' C1' 1.411(2)
C6' H6' 0.9500
O4' C4' 1.3489(18)
O4' H13 0.8400
O2' C2' 1.3449(18)
O2' H12 0.8400
O8' C8' 1.4428(17)
O8' H11 0.8400
O2 C2 1.2445(19)
C7' C5' 1.507(2)
C7' H7 0.9800
C7' H1 0.9800
C7' H8 0.9800
C5' C4' 1.425(2)
C1' C2' 1.417(2)
C1' C2 1.445(2)
C2 C1 1.5124(19)
C1 H2 0.9800
C1 H6 0.9800
C1 H5 0.9800
C4' C3' 1.389(2)
C2' C3' 1.400(2)
C3' C8' 1.5072(18)
C8' H3 0.9900
C8' H4 0.9900

loop_
_geom_hbond_atom_site_label_D
_geom_hbond_atom_site_label_H
_geom_hbond_atom_site_label_A
_geom_hbond_distance_DH
_geom_hbond_distance_HA
_geom_hbond_distance_DA
_geom_hbond_angle_DHA
_geom_hbond_site_symmetry_A
_geom_hbond_publ_flag
C8' H3 O8' 0.99 2.53 3.1346(17) 119.4 2_664 yes

loop_
_geom_torsion_atom_site_label_1
_geom_torsion_atom_site_label_2
_geom_torsion_atom_site_label_3
_geom_torsion_atom_site_label_4
_geom_torsion
C1' C6' C5' C4' 3.1(2)
C1' C6' C5' C7' -177.41(13)
C5' C6' C1' C2' -0.4(2)
C5' C6' C1' C2 -177.82(12)
C6' C1' C2 O2 -174.51(12)
C2' C1' C2 O2 8.1(2)
C6' C1' C2 C1 7.4(2)
C2' C1' C2 C1 -169.97(12)
C6' C5' C4' O4' 177.32(11)
C7' C5' C4' O4' -2.1(2)
C6' C5' C4' C3' -2.6(2)
C7' C5' C4' C3' 177.93(12)
C6' C1' C2' O2' 178.73(11)
C2 C1' C2' O2' -3.8(2)
C6' C1' C2' C3' -3.1(2)
C2 C1' C2' C3' 174.41(11)
O4' C4' C3' C2' 179.38(12)
C5' C4' C3' C2' -0.7(2)
O4' C4' C3' C8' -1.6(2)
C5' C4' C3' C8' 178.28(12)
O2' C2' C3' C4' -178.17(10)
C1' C2' C3' C4' 3.6(2)
O2' C2' C3' C8' 2.8(2)
C1' C2' C3' C8' -175.41(11)
C4' C3' C8' O8' -73.24(16)
C2' C3' C8' O8' 105.72(14)
